data_2102624
loop_
_publ_author_name
'Demartin, Francesco'
'Filippini, Giuseppe'
'Gavezzotti, Angelo'
'Rizzato, Silvia'

_publ_section_title
;
 X-ray diffraction and packing analysis on vintage crystals: Wilhelm
 Koerner's nitrobenzene derivatives from the School of Agricultural
 Sciences in Milano
;
_journal_issue 5
_journal_name_full 'Acta Crystallographica Section B'
_journal_page_first 609
_journal_page_last 620
_journal_paper_doi 10.1107/S0108768104014466
_journal_volume 60
_journal_year 2004
_chemical_formula_sum 'C7 H5 N3 O6'
_chemical_formula_weight 227.14
_chemical_name_systematic
;
 ?
;
_space_group_IT_number 15
_symmetry_cell_setting monoclinic
_symmetry_space_group_name_Hall '-C 2yc'
_symmetry_space_group_name_H-M 'C 1 2/c 1'
_atom_sites_solution_hydrogens geom
_atom_sites_solution_primary direct
_atom_sites_solution_secondary difmap
_cell_angle_alpha 90
_cell_angle_beta 121.31(2)
_cell_angle_gamma 90
_cell_formula_units_Z 4
_cell_length_a 13.6440(10)
_cell_length_b 9.5500(10)
_cell_length_c 8.7540(10)
_cell_measurement_reflns_used 837
_cell_measurement_temperature 293(2)
_cell_measurement_theta_max 22
_cell_measurement_theta_min 2
_cell_volume 974.5(3)
_computing_molecular_graphics 'SCHAKAL (Keller, 1993)'
_computing_structure_refinement 'SHELXL-97 (Sheldrick, 1997)'
_computing_structure_solution 'SIR2000 (Burla et al., 2001)'
_diffrn_ambient_temperature 293(2)
_diffrn_measured_fraction_theta_full 0.996
_diffrn_measured_fraction_theta_max 0.966
_diffrn_measurement_device SMART
_diffrn_measurement_method omega-scan
_diffrn_radiation_monochromator graphite
_diffrn_radiation_type MoK\a
_diffrn_radiation_wavelength 0.71073
_diffrn_reflns_av_R_equivalents 0.0321
_diffrn_reflns_limit_h_max 13
_diffrn_reflns_limit_h_min -15
_diffrn_reflns_limit_k_max 10
_diffrn_reflns_limit_k_min -10
_diffrn_reflns_limit_l_max 9
_diffrn_reflns_limit_l_min -8
_diffrn_reflns_number 2636
_diffrn_reflns_theta_full 24
_diffrn_reflns_theta_max 24
_diffrn_reflns_theta_min 2
_diffrn_standards_decay_% 0
_exptl_absorpt_coefficient_mu 0.138
_exptl_absorpt_correction_T_max 1
_exptl_absorpt_correction_T_min 0.79
_exptl_absorpt_correction_type sadabs
_exptl_crystal_colour 'very light yellow'
_exptl_crystal_density_diffrn 1.548
_exptl_crystal_density_method 'not measured'
_exptl_crystal_description Block
_exptl_crystal_F_000 464
_exptl_crystal_size_max 0.36
_exptl_crystal_size_mid 0.3
_exptl_crystal_size_min 0.26
_refine_diff_density_max 0.148
_refine_diff_density_min -0.146
_refine_ls_extinction_method none
_refine_ls_goodness_of_fit_all 0.811
_refine_ls_hydrogen_treatment mixed
_refine_ls_matrix_type full
_refine_ls_number_parameters 75
_refine_ls_number_reflns 763
_refine_ls_number_restraints 0
_refine_ls_restrained_S_all 0.811
_refine_ls_R_factor_all 0.048
_refine_ls_R_factor_obs 0.0342
_refine_ls_shift/su_max 0.004
_refine_ls_shift/su_mean 0.001
_refine_ls_structure_factor_coef Fsqd
_refine_ls_weighting_details 'calc w=1/[\s^2^(Fo^2^)+(0.1341P)^2^+0.2249P] where P=(Fo^2^+2Fc^2^)/3'
_refine_ls_weighting_scheme calc
_refine_ls_wR_factor_all 0.1465
_refine_ls_wR_factor_obs 0.1232
_reflns_number_total 763
_reflns_threshold_expression >2sigma(I)
_cod_data_source_file na5014.cif
_cod_data_source_block K19
_cod_depositor_comments
;
The following automatic conversions were performed:
'_symmetry_cell_setting' value 'Monoclinic' changed to 'monoclinic'
according to '/home/saulius/struct/CIF-dictionaries/cif_core.dic'
dictionary named 'cif_core.dic' version 2.4.1 from 2010-06-29.

Automatic conversion script
Id: cif_fix_enum 1527 2010-12-29 10:47:43Z saulius 

The following automatic conversions were performed:

'_symmetry_cell_setting' value 'Monoclinic' changed to 'monoclinic'
according to /home/saulius/struct/CIF-dictionaries/cif_core.dic
dictionary named 'cif_core.dic' version 2.4.1 from 2010-06-29.

Automatic conversion script
Id: cif_fix_values 1715 2011-07-08 13:25:40Z adriana 
;
_cod_original_cell_volume 974.53(17)
_cod_original_sg_symbol_H-M 'C 2/c'
_cod_database_code 2102624

loop_
_symmetry_equiv_pos_as_xyz
'x, y, z'
'-x, y, -z+1/2'
'x+1/2, y+1/2, z'
'-x+1/2, y+1/2, -z+1/2'
'-x, -y, -z'
'x, -y, z-1/2'
'-x+1/2, -y+1/2, -z'
'x+1/2, -y+1/2, z-1/2'

loop_
_atom_site_label
_atom_site_fract_x
_atom_site_fract_y
_atom_site_fract_z
_atom_site_U_iso_or_equiv
_atom_site_adp_type
_atom_site_calc_flag
_atom_site_refinement_flags
_atom_site_occupancy
_atom_site_type_symbol
C1 0.5 0.6741(3) 0.25 0.0489(7) Uani d S 1 C
C1M 0.5 0.5173(3) 0.25 0.0710(10) Uani d S 1 C
H1M1 0.5689 0.4838 0.2581 0.106 Uiso calc PR 0.5 H
H1M2 0.4345 0.4838 0.1414 0.106 Uiso calc PR 0.5 H
H1M3 0.4966 0.4838 0.3505 0.106 Uiso calc PR 0.5 H
C2 0.59018(15) 0.7495(2) 0.2605(3) 0.0484(6) Uani d . 1 C
H2 0.6522 0.702 0.2686 0.058 Uiso calc R 1 H
C3 0.58925(15) 0.8928(2) 0.2590(2) 0.0469(6) Uani d . 1 C
C4 0.5 0.9686(3) 0.25 0.0461(7) Uani d S 1 C
N1 0.68412(18) 0.9648(2) 0.2580(3) 0.0644(6) Uani d . 1 N
O1 0.77696(16) 0.9086(2) 0.3351(3) 0.1026(9) Uani d . 1 O
O2 0.66271(15) 1.07438(18) 0.1755(3) 0.0839(7) Uani d . 1 O
N2 0.5 1.1226(3) 0.25 0.0628(7) Uani d S 1 N
O3 0.42778(17) 1.17968(16) 0.1136(2) 0.0843(7) Uani d . 1 O

loop_
_atom_site_aniso_label
_atom_site_aniso_U_11
_atom_site_aniso_U_22
_atom_site_aniso_U_33
_atom_site_aniso_U_12
_atom_site_aniso_U_13
_atom_site_aniso_U_23
C1 0.0550(16) 0.0382(15) 0.0610(17) 0 0.0354(14) 0
C1M 0.080(2) 0.0383(18) 0.110(3) 0 0.061(2) 0
C2 0.0488(11) 0.0461(13) 0.0590(12) 0.0039(8) 0.0341(9) 0.0015(8)
C3 0.0510(11) 0.0442(12) 0.0501(12) -0.0076(8) 0.0295(9) -0.0004(8)
C4 0.0634(17) 0.0316(14) 0.0447(15) 0 0.0291(13) 0
N1 0.0655(12) 0.0616(13) 0.0735(13) -0.0185(9) 0.0413(10) -0.0014(9)
O1 0.0558(11) 0.1121(19) 0.1362(19) -0.0093(10) 0.0473(12) 0.0236(13)
O2 0.0995(14) 0.0671(12) 0.0990(14) -0.0237(9) 0.0613(11) 0.0091(9)
N2 0.095(2) 0.0379(14) 0.0605(17) 0 0.0436(16) 0
O3 0.1239(15) 0.0468(10) 0.0731(12) 0.0180(9) 0.0446(11) 0.0156(8)

loop_
_atom_type_symbol
_atom_type_description
_atom_type_scat_dispersion_real
_atom_type_scat_dispersion_imag
_atom_type_scat_source
C C 0.0033 0.0016 'International Tables Vol C Tables 4.2.6.8 and 6.1.1.4'
H H 0 0 'International Tables Vol C Tables 4.2.6.8 and 6.1.1.4'
N N 0.0061 0.0033 'International Tables Vol C Tables 4.2.6.8 and 6.1.1.4'
O O 0.0106 0.006 'International Tables Vol C Tables 4.2.6.8 and 6.1.1.4'

loop_
_geom_angle_atom_site_label_1
_geom_angle_atom_site_label_2
_geom_angle_atom_site_label_3
_geom_angle_site_symmetry_1
_geom_angle_site_symmetry_3
_geom_angle
C2 C1 C2 . 2_655 117.5(2)
C2 C1 C1M . . 121.27(12)
C2 C1 C1M 2_655 . 121.27(12)
C3 C2 C1 . . 121.00(17)
C2 C3 C4 . . 121.82(17)
C2 C3 N1 . . 117.67(17)
C4 C3 N1 . . 120.44(19)
C3 C4 C3 2_655 . 116.9(2)
C3 C4 N2 2_655 . 121.55(12)
C3 C4 N2 . . 121.55(12)
O1 N1 O2 . . 124.86(18)
O1 N1 C3 . . 117.4(2)
O2 N1 C3 . . 117.72(19)
O3 N2 O3 2_655 . 126.6(3)
O3 N2 C4 2_655 . 116.69(14)
O3 N2 C4 . . 116.69(14)

loop_
_geom_bond_atom_site_label_1
_geom_bond_atom_site_label_2
_geom_bond_site_symmetry_2
_geom_bond_distance
C1 C2 . 1.387(2)
C1 C2 2_655 1.387(2)
C1 C1M . 1.497(4)
C2 C3 . 1.369(3)
C3 C4 . 1.383(2)
C3 N1 . 1.470(3)
C4 C3 2_655 1.383(2)
C4 N2 . 1.471(4)
N1 O1 . 1.208(3)
N1 O2 . 1.218(2)
N2 O3 2_655 1.213(2)
N2 O3 . 1.213(2)
